data_2213014
loop_
_publ_author_name
'S. Athimoolam'
'S. Natarajan'

_publ_section_title
;
 Bis(nicotinamidium) bis[(2<i>R</i>,3<i>R</i>)-tartrate] 1.25-hydrate:
 cations incorporated into hydrogen-bonded arrays of anions and water
 molecules
;
_journal_coeditor_code SJ2241
_journal_issue 4
_journal_name_full 'Acta Crystallographica Section E'
_journal_page_first o1811
_journal_page_last o1813
_journal_paper_doi 10.1107/S1600536807011294
_journal_volume 63
_journal_year 2007
_chemical_formula_iupac '2C6 H7 N2 O + , 2C4 H5 O6 - , 1.25H2 O'
_chemical_formula_moiety '2C6 H7 N2 O + , 2C4 H5 O6 - , 1.25H2 O'
_chemical_formula_sum 'C20 H26.5 N4 O15.25'
_chemical_formula_weight 566.95
_chemical_name_common 'nicotinamidium tartarate hydrate'
_chemical_name_systematic
;
Bis(nicotinamidium) bis(tartrate) 1.25-hydrate
;
_space_group_IT_number 4
_symmetry_cell_setting monoclinic
_symmetry_space_group_name_Hall 'P 2yb'
_symmetry_space_group_name_H-M 'P 1 21 1'
_atom_sites_solution_hydrogens geom
_atom_sites_solution_primary direct
_atom_sites_solution_secondary difmap
_audit_creation_method SHELXTL/PC
_cell_angle_alpha 90.00
_cell_angle_beta 102.489(15)
_cell_angle_gamma 90.00
_cell_formula_units_Z 2
_cell_length_a 7.654(3)
_cell_length_b 15.473(9)
_cell_length_c 10.514(6)
_cell_measurement_reflns_used 25
_cell_measurement_temperature 293(2)
_cell_measurement_theta_max 13.93
_cell_measurement_theta_min 9.76
_cell_volume 1215.7(11)
_computing_cell_refinement 'CAD-4 EXPRESS'
_computing_data_collection 'CAD-4 EXPRESS (Enraf--Nonius, 1994)'
_computing_data_reduction 'XCAD4 (Harms & Wocadlo, 1995)'
_computing_molecular_graphics
;
ORTEP-3 (Farrugia, 1997) and
MERCURY (Version 1.4.1; Macrae <i>et al.</i>,  2006 )
;
_computing_publication_material SHELXTL/PC
_computing_structure_refinement SHELXTL/PC
_computing_structure_solution 'SHELXTL/PC (Bruker, 2000)'
_diffrn_ambient_temperature 293(2)
_diffrn_measured_fraction_theta_full 0.993
_diffrn_measured_fraction_theta_max 0.993
_diffrn_measurement_device_type 'Nonius MACH3 sealed tube'
_diffrn_measurement_method \w/2\q
_diffrn_radiation_monochromator graphite
_diffrn_radiation_source 'fine-focus sealed tube'
_diffrn_radiation_type MoK\a
_diffrn_radiation_wavelength 0.71069
_diffrn_reflns_av_R_equivalents 0.0520
_diffrn_reflns_av_sigmaI/netI 0.0603
_diffrn_reflns_limit_h_max 9
_diffrn_reflns_limit_h_min 0
_diffrn_reflns_limit_k_max 18
_diffrn_reflns_limit_k_min -1
_diffrn_reflns_limit_l_max 13
_diffrn_reflns_limit_l_min -13
_diffrn_reflns_number 3208
_diffrn_reflns_theta_full 26.97
_diffrn_reflns_theta_max 26.97
_diffrn_reflns_theta_min 2.38
_diffrn_standards_decay_% 0
_diffrn_standards_interval_time 60
_diffrn_standards_number 3
_exptl_absorpt_coefficient_mu 0.135
_exptl_absorpt_correction_T_max 0.972
_exptl_absorpt_correction_T_min 0.949
_exptl_absorpt_correction_type psi-scan
_exptl_absorpt_process_details '(North <i>et al.</i>,  1968)'
_exptl_crystal_colour colourless
_exptl_crystal_density_diffrn 1.549
_exptl_crystal_density_meas 1.530(10)
_exptl_crystal_density_method 'flotation using a mixture of xylene and carbon tetrachloride'
_exptl_crystal_description needle
_exptl_crystal_F_000 593
_exptl_crystal_size_max 0.22
_exptl_crystal_size_mid 0.18
_exptl_crystal_size_min 0.14
_refine_diff_density_max 0.304
_refine_diff_density_min -0.299
_refine_ls_extinction_method none
_refine_ls_goodness_of_fit_ref 1.036
_refine_ls_hydrogen_treatment mixed
_refine_ls_matrix_type full
_refine_ls_number_parameters 418
_refine_ls_number_reflns 2732
_refine_ls_number_restraints 7
_refine_ls_restrained_S_all 1.035
_refine_ls_R_factor_all 0.0978
_refine_ls_R_factor_gt 0.0488
_refine_ls_shift/su_max 0.000
_refine_ls_shift/su_mean 0.000
_refine_ls_structure_factor_coef Fsqd
_refine_ls_weighting_details 'calc w = 1/[\s^2^(Fo^2^)+(0.0712P)^2^] where P=(Fo^2^+2Fc^2^)/3'
_refine_ls_weighting_scheme calc
_refine_ls_wR_factor_gt 0.1086
_refine_ls_wR_factor_ref 0.1295
_reflns_number_gt 1741
_reflns_number_total 2732
_reflns_threshold_expression I>2\s(I)
_cod_data_source_file sj2241.cif
_cod_data_source_block I
_cod_original_sg_symbol_H-M 'P 21'
_cod_original_formula_sum 'C20 H26.50 N4 O15.25'
_cod_database_code 2213014
_cod_database_fobs_code 2213014

loop_
_symmetry_equiv_pos_as_xyz
'x, y, z'
'-x, y+1/2, -z'

loop_
_atom_site_type_symbol
_atom_site_label
_atom_site_fract_x
_atom_site_fract_y
_atom_site_fract_z
_atom_site_U_iso_or_equiv
_atom_site_adp_type
_atom_site_calc_flag
_atom_site_refinement_flags
_atom_site_occupancy
C C11 0.2045(6) 0.7836(3) 0.7039(4) 0.0298(11) Uani d . 1
C C12 0.3848(6) 0.8020(3) 0.6678(4) 0.0281(10) Uani d . 1
H H12 0.4594 0.8361 0.7376 0.034 Uiso calc R 1
C C13 0.4793(6) 0.7171(3) 0.6537(4) 0.0286(10) Uani d . 1
H H13 0.5048 0.6880 0.7386 0.034 Uiso calc R 1
C C14 0.6563(6) 0.7325(3) 0.6132(4) 0.0302(10) Uani d . 1
O O11 0.0631(4) 0.8117(2) 0.6274(3) 0.0403(9) Uani d . 1
O O12 0.2062(4) 0.7419(3) 0.8044(3) 0.0405(9) Uani d . 1
O O13 0.3617(5) 0.8491(2) 0.5488(4) 0.0387(9) Uani d D 1
O O14 0.3665(4) 0.6625(2) 0.5630(3) 0.0329(8) Uani d . 1
O O15 0.6943(5) 0.6961(4) 0.5232(4) 0.0714(15) Uani d . 1
O O16 0.7575(5) 0.7886(3) 0.6869(4) 0.0426(10) Uani d . 1
H H13A 0.420(10) 0.895(3) 0.561(8) 0.11(3) Uiso d D 1
H H14 0.332(6) 0.696(3) 0.488(5) 0.028(13) Uiso d . 1
H H16 0.870(10) 0.792(5) 0.672(6) 0.08(2) Uiso d . 1
C C21 0.2065(6) 0.7691(3) 0.2300(4) 0.0267(10) Uani d . 1
C C22 0.3875(5) 0.7948(3) 0.2008(4) 0.0283(10) Uani d . 1
H H22 0.4665 0.8147 0.2816 0.034 Uiso calc R 1
C C23 0.4694(6) 0.7150(3) 0.1526(4) 0.0317(11) Uani d . 1
H H23 0.4949 0.6732 0.2243 0.038 Uiso calc R 1
C C24 0.6458(6) 0.7379(3) 0.1165(4) 0.0317(11) Uani d . 1
O O21 0.0677(4) 0.8028(3) 0.1614(4) 0.0460(10) Uani d . 1
O O22 0.2088(4) 0.7164(2) 0.3187(3) 0.0362(9) Uani d . 1
O O23 0.3750(5) 0.8598(3) 0.1068(4) 0.0412(9) Uani d . 1
O O24 0.3500(5) 0.6756(2) 0.0473(3) 0.0404(9) Uani d . 1
O O25 0.6714(5) 0.7283(3) 0.0079(3) 0.0547(11) Uani d . 1
O O26 0.7612(5) 0.7721(3) 0.2137(3) 0.0454(11) Uani d . 1
H H23A 0.344(10) 0.910(5) 0.116(7) 0.08(3) Uiso d . 1
H H24 0.318(8) 0.711(5) -0.030(7) 0.07(2) Uiso d . 1
H H26 0.868(9) 0.782(5) 0.194(6) 0.07(2) Uiso d . 1
N N1A -0.0020(6) 0.9198(3) 0.4270(4) 0.0378(10) Uani d . 1
C C2A 0.0963(7) 0.9613(4) 0.3581(4) 0.0367(12) Uani d . 1
H H2A 0.2189 0.9514 0.3736 0.044 Uiso calc R 1
C C3A 0.0180(6) 1.0198(3) 0.2626(5) 0.0341(11) Uani d . 1
C C4A -0.1665(7) 1.0327(3) 0.2414(5) 0.0404(13) Uani d . 1
H H4A -0.2232 1.0712 0.1778 0.049 Uiso calc R 1
C C5A -0.2632(7) 0.9879(4) 0.3156(5) 0.0451(13) Uani d . 1
H H5A -0.3861 0.9962 0.3026 0.054 Uiso calc R 1
C C6A -0.1800(7) 0.9315(4) 0.4077(5) 0.0408(13) Uani d . 1
H H6A -0.2459 0.9010 0.4575 0.049 Uiso calc R 1
C C7A 0.1398(7) 1.0622(3) 0.1865(5) 0.0347(12) Uani d . 1
N N2A 0.0831(7) 1.1354(3) 0.1257(5) 0.0435(12) Uani d . 1
O O1A 0.2826(5) 1.0270(3) 0.1808(4) 0.0509(10) Uani d . 1
H H1A 0.039(7) 0.883(4) 0.500(5) 0.036(14) Uiso d . 1
H H2A1 0.159(8) 1.162(4) 0.076(5) 0.048(16) Uiso d . 1
H H2A2 -0.014(8) 1.170(4) 0.143(5) 0.045(15) Uiso d . 1
N N1B 0.0000(6) 0.9052(3) -0.0463(4) 0.0387(11) Uani d . 1
C C2B 0.0998(7) 0.9451(3) -0.1189(5) 0.0370(12) Uani d . 1
H H2B 0.2206 0.9315 -0.1079 0.044 Uiso calc R 1
C C3B 0.0245(6) 1.0059(3) -0.2092(4) 0.0317(11) Uani d . 1
C C4B -0.1564(7) 1.0234(3) -0.2239(5) 0.0402(13) Uani d . 1
H H4B -0.2115 1.0637 -0.2852 0.048 Uiso calc R 1
C C5B -0.2545(8) 0.9809(4) -0.1474(6) 0.0488(14) Uani d . 1
H H5B -0.3755 0.9930 -0.1563 0.059 Uiso calc R 1
C C6B -0.1743(7) 0.9217(4) -0.0599(5) 0.0444(14) Uani d . 1
H H6B -0.2404 0.8924 -0.0090 0.053 Uiso calc R 1
C C7B 0.1444(7) 1.0454(3) -0.2895(5) 0.0366(12) Uani d . 1
N N2B 0.0799(7) 1.1101(3) -0.3672(5) 0.0450(12) Uani d . 1
O O1B 0.2946(5) 1.0165(3) -0.2813(4) 0.0560(11) Uani d . 1
H H1B 0.042(7) 0.866(4) 0.012(5) 0.040(15) Uiso d . 1
H H2B1 0.148(11) 1.131(5) -0.415(8) 0.10(3) Uiso d . 1
H H2B2 -0.027(8) 1.139(3) -0.361(5) 0.041(15) Uiso d . 1
O O1W 0.4982(5) 0.5120(3) 0.4615(4) 0.0518(10) Uani d D 1
H H11W 0.498(10) 0.563(3) 0.507(5) 0.078 Uiso d D 1
H H12W 0.546(9) 0.532(4) 0.395(5) 0.078 Uiso d D 1
O O2W 0.510(4) 0.5224(16) 0.968(3) 0.100(7) Uani d PD 0.25
H H21W 0.58(4) 0.542(5) 0.91(3) 0.151 Uiso d PD 0.25
H H22W 0.4635 0.5686 0.9932 0.151 Uiso d PD 0.25

loop_
_atom_site_aniso_label
_atom_site_aniso_U_11
_atom_site_aniso_U_22
_atom_site_aniso_U_33
_atom_site_aniso_U_12
_atom_site_aniso_U_13
_atom_site_aniso_U_23
C11 0.019(2) 0.039(3) 0.034(2) -0.002(2) 0.0100(19) -0.005(2)
C12 0.023(2) 0.026(2) 0.036(2) -0.001(2) 0.0083(19) 0.000(2)
C13 0.020(2) 0.036(3) 0.030(2) -0.001(2) 0.0052(18) -0.003(2)
C14 0.025(2) 0.034(3) 0.034(2) 0.006(2) 0.0115(19) 0.002(2)
O11 0.0157(17) 0.061(2) 0.0459(19) 0.0019(17) 0.0101(15) 0.0106(18)
O12 0.0246(19) 0.062(3) 0.0377(18) 0.0036(18) 0.0117(15) 0.0076(19)
O13 0.031(2) 0.036(2) 0.052(2) -0.0012(17) 0.0167(16) 0.0072(18)
O14 0.0242(18) 0.033(2) 0.0407(19) -0.0043(15) 0.0060(14) -0.0013(16)
O15 0.045(2) 0.106(4) 0.074(3) -0.018(3) 0.036(2) -0.043(3)
O16 0.0214(18) 0.056(2) 0.054(2) -0.0091(18) 0.0168(16) -0.012(2)
C21 0.022(2) 0.030(3) 0.029(2) -0.001(2) 0.0082(18) -0.002(2)
C22 0.017(2) 0.033(3) 0.036(2) 0.000(2) 0.0076(18) 0.001(2)
C23 0.023(2) 0.039(3) 0.034(2) -0.003(2) 0.0101(19) 0.001(2)
C24 0.023(2) 0.036(3) 0.039(2) 0.002(2) 0.013(2) 0.003(2)
O21 0.0188(19) 0.066(3) 0.055(2) 0.0063(19) 0.0099(15) 0.023(2)
O22 0.0284(19) 0.049(2) 0.0320(16) -0.0043(17) 0.0093(14) 0.0038(16)
O23 0.032(2) 0.035(2) 0.062(2) 0.0055(18) 0.0205(17) 0.015(2)
O24 0.031(2) 0.044(2) 0.045(2) -0.0094(17) 0.0073(16) -0.0045(19)
O25 0.045(2) 0.076(3) 0.051(2) -0.008(2) 0.0271(18) -0.012(2)
O26 0.0153(17) 0.078(3) 0.045(2) -0.0058(19) 0.0123(16) -0.002(2)
N1A 0.037(3) 0.041(3) 0.037(2) 0.003(2) 0.0111(19) 0.003(2)
C2A 0.031(3) 0.044(3) 0.036(3) 0.000(2) 0.009(2) 0.002(2)
C3A 0.028(3) 0.037(3) 0.039(3) -0.002(2) 0.011(2) -0.006(2)
C4A 0.037(3) 0.037(3) 0.047(3) 0.006(3) 0.008(2) -0.001(2)
C5A 0.031(3) 0.048(3) 0.059(3) 0.000(3) 0.017(2) -0.003(3)
C6A 0.033(3) 0.044(3) 0.050(3) -0.005(3) 0.018(2) 0.000(3)
C7A 0.031(3) 0.037(3) 0.038(3) -0.002(2) 0.010(2) -0.001(2)
N2A 0.039(3) 0.041(3) 0.055(3) 0.008(2) 0.021(2) 0.015(2)
O1A 0.036(2) 0.052(2) 0.070(3) 0.007(2) 0.0229(19) 0.012(2)
N1B 0.043(3) 0.041(3) 0.032(2) 0.002(2) 0.006(2) 0.005(2)
C2B 0.032(3) 0.044(3) 0.037(2) 0.008(2) 0.011(2) 0.001(2)
C3B 0.026(3) 0.031(3) 0.038(2) -0.001(2) 0.007(2) -0.001(2)
C4B 0.024(3) 0.039(3) 0.056(3) 0.004(2) 0.006(2) 0.014(3)
C5B 0.032(3) 0.048(4) 0.068(3) -0.001(3) 0.014(3) 0.017(3)
C6B 0.039(3) 0.046(3) 0.051(3) -0.001(3) 0.017(3) 0.005(3)
C7B 0.033(3) 0.037(3) 0.044(3) 0.000(2) 0.020(2) -0.002(2)
N2B 0.038(3) 0.045(3) 0.057(3) 0.007(2) 0.023(2) 0.010(2)
O1B 0.034(2) 0.073(3) 0.068(2) 0.017(2) 0.0272(19) 0.021(2)
O1W 0.051(2) 0.046(2) 0.067(3) 0.004(2) 0.031(2) -0.004(2)
O2W 0.113(18) 0.070(14) 0.13(2) -0.001(15) 0.054(16) -0.007(14)

loop_
_atom_type_symbol
_atom_type_description
_atom_type_scat_dispersion_real
_atom_type_scat_dispersion_imag
_atom_type_scat_source
C C 0.0033 0.0016 'International Tables Vol C Tables 4.2.6.8 and 6.1.1.4'
H H 0.0000 0.0000 'International Tables Vol C Tables 4.2.6.8 and 6.1.1.4'
N N 0.0061 0.0033 'International Tables Vol C Tables 4.2.6.8 and 6.1.1.4'
O O 0.0106 0.0060 'International Tables Vol C Tables 4.2.6.8 and 6.1.1.4'

loop_
_geom_angle_atom_site_label_1
_geom_angle_atom_site_label_2
_geom_angle_atom_site_label_3
_geom_angle
_geom_angle_publ_flag
O12 C11 O11 124.5(4) ?
O12 C11 C12 117.7(4) ?
O11 C11 C12 117.8(4) ?
O13 C12 C13 109.1(3) ?
O13 C12 C11 111.4(4) ?
C13 C12 C11 109.6(4) ?
O13 C12 H12 108.9 ?
C13 C12 H12 108.9 ?
C11 C12 H12 108.9 ?
O14 C13 C12 110.3(4) ?
O14 C13 C14 110.7(3) ?
C12 C13 C14 111.2(4) ?
O14 C13 H13 108.2 ?
C12 C13 H13 108.2 ?
C14 C13 H13 108.2 ?
O15 C14 O16 124.9(4) ?
O15 C14 C13 122.2(5) ?
O16 C14 C13 112.9(4) ?
C12 O13 H13A 110(6) ?
C13 O14 H14 105(3) ?
C14 O16 H16 114(5) ?
O22 C21 O21 125.3(4) ?
O22 C21 C22 117.1(4) ?
O21 C21 C22 117.6(4) ?
O23 C22 C23 108.6(4) ?
O23 C22 C21 113.7(4) ?
C23 C22 C21 108.1(4) ?
O23 C22 H22 108.8 ?
C23 C22 H22 108.8 ?
C21 C22 H22 108.8 ?
O24 C23 C22 111.6(4) ?
O24 C23 C24 111.3(4) ?
C22 C23 C24 110.2(4) ?
O24 C23 H23 107.9 ?
C22 C23 H23 107.9 ?
C24 C23 H23 107.9 ?
O25 C24 O26 124.6(4) ?
O25 C24 C23 122.7(4) ?
O26 C24 C23 112.6(4) ?
C22 O23 H23A 125(5) ?
C23 O24 H24 114(4) ?
C24 O26 H26 113(4) ?
C2A N1A C6A 122.0(5) y
C2A N1A H1A 128(3) ?
C6A N1A H1A 110(3) ?
N1A C2A C3A 120.4(5) ?
N1A C2A H2A 119.8 ?
C3A C2A H2A 119.8 ?
C2A C3A C4A 118.2(5) ?
C2A C3A C7A 116.7(4) ?
C4A C3A C7A 125.0(5) ?
C5A C4A C3A 119.2(5) ?
C5A C4A H4A 120.4 ?
C3A C4A H4A 120.4 ?
C6A C5A C4A 120.2(5) ?
C6A C5A H5A 119.9 ?
C4A C5A H5A 119.9 ?
N1A C6A C5A 119.9(5) ?
N1A C6A H6A 120.1 ?
C5A C6A H6A 120.1 ?
O1A C7A N2A 123.6(5) ?
O1A C7A C3A 119.4(5) ?
N2A C7A C3A 117.0(5) ?
C7A N2A H2A1 117(3) ?
C7A N2A H2A2 125(3) ?
H2A1 N2A H2A2 116(5) ?
C6B N1B C2B 122.0(5) y
C6B N1B H1B 115(3) ?
C2B N1B H1B 123(4) ?
N1B C2B C3B 120.2(5) ?
N1B C2B H2B 119.9 ?
C3B C2B H2B 119.9 ?
C2B C3B C4B 118.1(4) ?
C2B C3B C7B 116.8(4) ?
C4B C3B C7B 125.0(5) ?
C5B C4B C3B 119.9(5) ?
C5B C4B H4B 120.1 ?
C3B C4B H4B 120.1 ?
C6B C5B C4B 119.8(5) ?
C6B C5B H5B 120.1 ?
C4B C5B H5B 120.1 ?
N1B C6B C5B 120.0(5) ?
N1B C6B H6B 120.0 ?
C5B C6B H6B 120.0 ?
O1B C7B N2B 123.0(5) ?
O1B C7B C3B 119.4(5) ?
N2B C7B C3B 117.6(5) ?
C7B N2B H2B1 117(6) ?
C7B N2B H2B2 122(3) ?
H2B1 N2B H2B2 119(7) ?
H11W O1W H12W 99(3) ?
H21W O2W H22W 104(4) ?

loop_
_geom_bond_atom_site_label_1
_geom_bond_atom_site_label_2
_geom_bond_distance
_geom_bond_publ_flag
C11 O12 1.236(5) y
C11 O11 1.277(6) y
C11 C12 1.535(6) ?
C12 O13 1.426(6) ?
C12 C13 1.524(6) ?
C12 H12 0.9800 ?
C13 O14 1.419(5) ?
C13 C14 1.524(6) ?
C13 H13 0.9800 ?
C14 O15 1.190(6) y
C14 O16 1.303(6) y
O13 H13A 0.83(2) ?
O14 H14 0.94(5) ?
O16 H16 0.91(7) ?
C21 O22 1.235(5) y
C21 O21 1.262(5) y
C21 C22 1.535(6) ?
C22 O23 1.398(6) ?
C22 C23 1.521(7) ?
C22 H22 0.9800 ?
C23 O24 1.412(6) ?
C23 C24 1.522(6) ?
C23 H23 0.9800 ?
C24 O25 1.208(5) y
C24 O26 1.309(6) y
O23 H23A 0.82(8) ?
O24 H24 0.97(7) ?
O26 H26 0.90(7) ?
N1A C2A 1.319(7) y
N1A C6A 1.346(7) y
N1A H1A 0.95(5) ?
C2A C3A 1.387(7) ?
C2A H2A 0.9300 ?
C3A C4A 1.395(7) ?
C3A C7A 1.505(7) ?
C4A C5A 1.374(7) ?
C4A H4A 0.9300 ?
C5A C6A 1.355(8) ?
C5A H5A 0.9300 ?
C6A H6A 0.9300 ?
C7A O1A 1.234(6) y
C7A N2A 1.326(7) y
N2A H2A1 0.95(6) ?
N2A H2A2 0.96(6) ?
N1B C6B 1.335(7) y
N1B C2B 1.342(6) y
N1B H1B 0.87(6) ?
C2B C3B 1.371(7) ?
C2B H2B 0.9300 ?
C3B C4B 1.387(7) ?
C3B C7B 1.505(7) ?
C4B C5B 1.380(7) ?
C4B H4B 0.9300 ?
C5B C6B 1.348(8) ?
C5B H5B 0.9300 ?
C6B H6B 0.9300 ?
C7B O1B 1.220(6) y
C7B N2B 1.318(7) y
N2B H2B1 0.86(9) ?
N2B H2B2 0.95(6) ?
O1W H11W 0.92(3) ?
O1W H12W 0.91(3) ?
O2W H21W 0.91(3) ?
O2W H22W 0.87(2) ?

loop_
_geom_hbond_atom_site_label_D
_geom_hbond_atom_site_label_H
_geom_hbond_atom_site_label_A
_geom_hbond_site_symmetry_A
_geom_hbond_distance_DH
_geom_hbond_distance_HA
_geom_hbond_distance_DA
_geom_hbond_angle_DHA
O13 H13A O1W 2_656 0.83(2) 1.95(4) 2.751(6) 162(9)
O14 H14 O22 . 0.94(5) 1.85(5) 2.722(5) 154(4)
O16 H16 O11 1_655 0.91(7) 1.67(7) 2.573(4) 171(7)
O23 H23A O1A . 0.82(8) 2.03(8) 2.836(6) 167(8)
O23 H23A O2W 2_656 0.82(8) 2.34(8) 2.83(2) 119(6)
O24 H24 O12 1_554 0.97(7) 1.83(7) 2.751(5) 158(6)
O26 H26 O21 1_655 0.90(7) 1.67(7) 2.567(5) 179(7)
N1A H1A O11 . 0.95(5) 1.71(6) 2.651(6) 168(5)
N2A H2A1 O25 2_655 0.95(6) 2.00(6) 2.952(6) 173(5)
N2A H2A2 O12 2_556 0.96(6) 2.02(6) 2.977(6) 175(5)
N1B H1B O21 . 0.87(6) 1.83(6) 2.656(6) 158(5)
N2B H2B1 O15 2_655 0.86(9) 2.09(9) 2.946(6) 174(8)
N2B H2B2 O22 2 0.95(6) 1.96(6) 2.887(6) 166(5)
O1W H11W O14 . 0.92(3) 2.00(5) 2.835(5) 150(7)
O1W H11W O15 . 0.92(3) 2.54(5) 3.220(7) 132(5)
O1W H12W O1B 2_645 0.91(3) 1.90(4) 2.722(5) 150(6)
O2W H21W O1A 2_646 0.91(3) 1.62(2) 2.46(2) 152(7)
O2W H22W O24 1_556 0.87(2) 2.008(4) 2.87(2) 178(2)

loop_
_geom_torsion_atom_site_label_1
_geom_torsion_atom_site_label_2
_geom_torsion_atom_site_label_3
_geom_torsion_atom_site_label_4
_geom_torsion
O12 C11 C12 O13 178.9(4)
O11 C11 C12 O13 -0.4(6)
O12 C11 C12 C13 58.1(6)
O11 C11 C12 C13 -121.2(5)
O13 C12 C13 O14 -67.3(4)
C11 C12 C13 O14 54.8(5)
O13 C12 C13 C14 55.9(5)
C11 C12 C13 C14 178.0(4)
O14 C13 C14 O15 -6.0(7)
C12 C13 C14 O15 -128.9(6)
O14 C13 C14 O16 174.0(4)
C12 C13 C14 O16 51.0(5)
O22 C21 C22 O23 -175.0(4)
O21 C21 C22 O23 5.4(6)
O22 C21 C22 C23 64.4(5)
O21 C21 C22 C23 -115.2(4)
O23 C22 C23 O24 -70.4(5)
C21 C22 C23 O24 53.3(5)
O23 C22 C23 C24 53.8(5)
C21 C22 C23 C24 177.5(4)
O24 C23 C24 O25 4.7(7)
C22 C23 C24 O25 -119.6(5)
O24 C23 C24 O26 -178.0(4)
C22 C23 C24 O26 57.6(5)
C6A N1A C2A C3A 0.5(8)
N1A C2A C3A C4A -0.4(8)
N1A C2A C3A C7A -178.4(4)
C2A C3A C4A C5A 0.3(8)
C7A C3A C4A C5A 178.1(5)
C3A C4A C5A C6A -0.3(8)
C2A N1A C6A C5A -0.4(8)
C4A C5A C6A N1A 0.4(8)
C2A C3A C7A O1A 22.1(7)
C4A C3A C7A O1A -155.7(5)
C2A C3A C7A N2A -159.7(5)
C4A C3A C7A N2A 22.5(7)
C6B N1B C2B C3B 0.9(8)
N1B C2B C3B C4B -0.9(7)
N1B C2B C3B C7B -178.1(5)
C2B C3B C4B C5B 0.8(8)
C7B C3B C4B C5B 177.7(5)
C3B C4B C5B C6B -0.8(9)
C2B N1B C6B C5B -0.9(8)
C4B C5B C6B N1B 0.8(9)
C2B C3B C7B O1B 7.4(7)
C4B C3B C7B O1B -169.5(5)
C2B C3B C7B N2B -173.1(5)
C4B C3B C7B N2B 9.9(8)
